data_2228336
loop_
_publ_author_name
'Starosta, Wojciech'
'Leciejewicz, Janusz'

_publ_section_title
;
 <i>catena</i>-Poly[[(3,5-dicarboxypyrazine-2,6-dicarboxylato-\k^3^<i>O</i>^2^,<i>N</i>^1^,<i>O</i>^6^)lithium(I)]-\m-aqua-[triaqualithium(I)]-\m-aqua]
;
_journal_coeditor_code HB5710
_journal_issue 12
_journal_name_full 'Acta Crystallographica Section E'
_journal_page_first m1561
_journal_page_last m1562
_journal_paper_doi 10.1107/S1600536810045903
_journal_volume 66
_journal_year 2010
_chemical_formula_iupac '[Li2 (C8 H2 N2 O8) (H2 O)5]'
_chemical_formula_moiety 'C8 H12 Li2 N2 O13'
_chemical_formula_sum 'C8 H12 Li2 N2 O13'
_chemical_formula_weight 358.08
_chemical_name_common 'lithium pyrazine tetracarboxylate pentahydrate'
_chemical_name_systematic
;
<i>catena</i>-Poly[[(3,5-dicarboxypyrazine-2,6-dicarboxylato-
\k^3^<i>O</i>^2^,<i>N</i>^1^,<i>O</i>^6^)lithium(I)]-\m-aqua-
[triaqualithium(I)]-\m-aqua]
;
_space_group_IT_number 11
_space_group_name_Hall '-P 2yb'
_symmetry_cell_setting monoclinic
_symmetry_space_group_name_Hall '-P 2yb'
_symmetry_space_group_name_H-M 'P 1 21/m 1'
_atom_sites_solution_hydrogens geom
_atom_sites_solution_primary direct
_atom_sites_solution_secondary difmap
_audit_creation_method SHELXL-97
_cell_angle_alpha 90.00
_cell_angle_beta 103.59(3)
_cell_angle_gamma 90.00
_cell_formula_units_Z 2
_cell_length_a 6.8806(14)
_cell_length_b 11.767(2)
_cell_length_c 8.8082(18)
_cell_measurement_reflns_used 25
_cell_measurement_temperature 293(2)
_cell_measurement_theta_max 15
_cell_measurement_theta_min 6
_cell_volume 693.2(2)
_computing_cell_refinement 'KM-4 Software (Kuma, 1996)'
_computing_data_collection 'KM-4 Software (Kuma, 1996)'
_computing_data_reduction 'DATAPROC (Kuma, 2001)'
_computing_molecular_graphics 'SHELXTL (Sheldrick, 2008)'
_computing_publication_material 'SHELXTL (Sheldrick, 2008)'
_computing_structure_refinement 'SHELXL97 (Sheldrick, 2008)'
_computing_structure_solution 'SHELXS97 (Sheldrick, 2008)'
_diffrn_ambient_temperature 293(2)
_diffrn_measured_fraction_theta_full 1.000
_diffrn_measured_fraction_theta_max 1.000
_diffrn_measurement_device_type 'Kuma KM-4 four-circle'
_diffrn_measurement_method 'profile data from \w/2\q'
_diffrn_radiation_monochromator graphite
_diffrn_radiation_source 'fine-focus sealed tube'
_diffrn_radiation_type MoK\a
_diffrn_radiation_wavelength 0.71073
_diffrn_reflns_av_R_equivalents 0.0124
_diffrn_reflns_av_sigmaI/netI 0.0223
_diffrn_reflns_limit_h_max 9
_diffrn_reflns_limit_h_min 0
_diffrn_reflns_limit_k_max 16
_diffrn_reflns_limit_k_min 0
_diffrn_reflns_limit_l_max 12
_diffrn_reflns_limit_l_min -12
_diffrn_reflns_number 2291
_diffrn_reflns_theta_full 30.06
_diffrn_reflns_theta_max 30.06
_diffrn_reflns_theta_min 2.38
_diffrn_standards_decay_% 0.53
_diffrn_standards_interval_count 200
_diffrn_standards_number 3
_exptl_absorpt_coefficient_mu 0.163
_exptl_absorpt_correction_T_max 0.975
_exptl_absorpt_correction_T_min 0.971
_exptl_absorpt_correction_type analytical
_exptl_absorpt_process_details '(CrysAlis RED; Oxford Diffraction, 2008)'
_exptl_crystal_colour colourless
_exptl_crystal_density_diffrn 1.716
_exptl_crystal_density_method 'not measured'
_exptl_crystal_description blocks
_exptl_crystal_F_000 368
_exptl_crystal_size_max 0.23
_exptl_crystal_size_mid 0.21
_exptl_crystal_size_min 0.17
_refine_diff_density_max 0.422
_refine_diff_density_min -0.323
_refine_ls_extinction_method none
_refine_ls_goodness_of_fit_ref 1.027
_refine_ls_hydrogen_treatment mixed
_refine_ls_matrix_type full
_refine_ls_number_parameters 148
_refine_ls_number_reflns 2136
_refine_ls_number_restraints 0
_refine_ls_restrained_S_all 1.027
_refine_ls_R_factor_all 0.0698
_refine_ls_R_factor_gt 0.0390
_refine_ls_shift/su_max 0.000
_refine_ls_shift/su_mean 0.000
_refine_ls_structure_factor_coef Fsqd
_refine_ls_weighting_details 'calc w=1/[\s^2^(Fo^2^)+(0.0886P)^2^+0.0400P] where P=(Fo^2^+2Fc^2^)/3'
_refine_ls_weighting_scheme calc
_refine_ls_wR_factor_gt 0.1131
_refine_ls_wR_factor_ref 0.1274
_reflns_number_gt 1459
_reflns_number_total 2136
_reflns_threshold_expression I>2\s(I)
_cod_data_source_file hb5710.cif
_cod_data_source_block I
_cod_original_sg_symbol_H-M 'P 21/m'
_cod_database_code 2228336
_cod_database_fobs_code 2228336

loop_
_symmetry_equiv_pos_as_xyz
'x, y, z'
'-x, y+1/2, -z'
'-x, -y, -z'
'x, -y-1/2, z'

loop_
_atom_site_type_symbol
_atom_site_label
_atom_site_fract_x
_atom_site_fract_y
_atom_site_fract_z
_atom_site_U_iso_or_equiv
_atom_site_adp_type
_atom_site_calc_flag
_atom_site_refinement_flags
_atom_site_occupancy
_atom_site_disorder_assembly
_atom_site_disorder_group
N N1 0.4556(2) 0.7500 0.72520(15) 0.0184(3) Uani d S 1 . .
N N2 0.1994(2) 0.7500 0.44032(15) 0.0197(3) Uani d S 1 . .
O O4 0.61711(14) 0.92277(7) 0.87982(11) 0.0287(2) Uani d . 1 . .
O O2 0.06363(16) 0.93417(8) 0.28320(11) 0.0354(3) Uani d . 1 . .
O O1 0.21919(16) 1.05057(7) 0.46536(10) 0.0315(3) Uani d . 1 . .
O O3 0.44557(15) 1.04935(7) 0.71677(11) 0.0296(2) Uani d . 1 . .
C C5 0.49353(17) 0.94719(9) 0.76029(13) 0.0207(2) Uani d . 1 . .
C C3 0.26124(16) 0.84858(8) 0.50943(12) 0.0178(2) Uani d . 1 . .
C C2 0.39451(16) 0.84873(8) 0.65765(12) 0.0176(2) Uani d . 1 . .
C C6 0.17301(17) 0.95080(10) 0.41030(13) 0.0220(2) Uani d . 1 . .
O O6 0.16203(15) 0.91197(8) 0.92116(12) 0.0334(3) Uani d . 1 . .
O O8 0.9298(2) 0.7500 1.09008(14) 0.0276(3) Uani d S 1 . .
O O7 0.4555(2) 0.7500 1.09036(16) 0.0338(3) Uani d S 1 . .
O O5 -0.0754(3) 0.7500 0.72326(19) 0.0438(4) Uani d S 1 . .
Li Li2 0.1189(6) 0.7500 0.9392(4) 0.0332(7) Uani d S 1 . .
Li Li1 0.6568(5) 0.7500 0.9480(4) 0.0347(7) Uani d S 1 . .
H H61 0.071(3) 0.9536(18) 0.853(2) 0.051(6) Uiso d . 1 . .
H H62 0.230(4) 0.962(2) 0.992(3) 0.079(8) Uiso d . 1 . .
H H81 0.976(3) 0.8072(17) 1.148(2) 0.054(6) Uiso d . 1 . .
H H71 0.484(3) 0.8066(16) 1.154(2) 0.044(5) Uiso d . 1 . .
H H51 -0.125(3) 0.8094(16) 0.661(2) 0.044(5) Uiso d . 1 . .
H H32 0.336(3) 1.055(2) 0.588(2) 0.061(7) Uiso d . 1 . .

loop_
_atom_site_aniso_label
_atom_site_aniso_U_11
_atom_site_aniso_U_22
_atom_site_aniso_U_33
_atom_site_aniso_U_12
_atom_site_aniso_U_13
_atom_site_aniso_U_23
N1 0.0231(6) 0.0119(5) 0.0173(5) 0.000 -0.0007(5) 0.000
N2 0.0242(7) 0.0148(6) 0.0177(6) 0.000 0.0002(5) 0.000
O4 0.0329(5) 0.0198(4) 0.0261(4) -0.0035(3) -0.0079(4) -0.0019(3)
O2 0.0486(6) 0.0218(4) 0.0254(4) 0.0038(4) -0.0124(4) 0.0033(3)
O1 0.0485(6) 0.0135(4) 0.0257(4) 0.0029(4) -0.0046(4) 0.0017(3)
O3 0.0409(5) 0.0126(4) 0.0290(4) -0.0016(3) -0.0047(4) -0.0019(3)
C5 0.0244(5) 0.0145(5) 0.0211(5) -0.0031(4) 0.0008(4) -0.0018(4)
C3 0.0220(5) 0.0130(5) 0.0166(4) 0.0011(4) 0.0011(4) 0.0014(4)
C2 0.0212(5) 0.0130(4) 0.0168(4) -0.0008(4) 0.0010(4) -0.0005(3)
C6 0.0282(6) 0.0155(5) 0.0201(5) 0.0029(4) 0.0011(4) 0.0033(4)
O6 0.0373(5) 0.0181(4) 0.0354(5) -0.0004(4) -0.0104(4) 0.0004(4)
O8 0.0340(7) 0.0225(6) 0.0212(6) 0.000 -0.0037(5) 0.000
O7 0.0486(9) 0.0199(6) 0.0288(6) 0.000 0.0005(6) 0.000
O5 0.0585(10) 0.0214(7) 0.0379(8) 0.000 -0.0160(7) 0.000
Li2 0.0433(18) 0.0236(15) 0.0341(16) 0.000 0.0117(14) 0.000
Li1 0.0393(17) 0.0264(15) 0.0295(15) 0.000 -0.0099(13) 0.000

loop_
_atom_type_symbol
_atom_type_description
_atom_type_scat_dispersion_real
_atom_type_scat_dispersion_imag
_atom_type_scat_source
C C 0.0033 0.0016 'International Tables Vol C Tables 4.2.6.8 and 6.1.1.4'
H H 0.0000 0.0000 'International Tables Vol C Tables 4.2.6.8 and 6.1.1.4'
Li Li -0.0003 0.0001 'International Tables Vol C Tables 4.2.6.8 and 6.1.1.4'
N N 0.0061 0.0033 'International Tables Vol C Tables 4.2.6.8 and 6.1.1.4'
O O 0.0106 0.0060 'International Tables Vol C Tables 4.2.6.8 and 6.1.1.4'

loop_
_geom_angle_atom_site_label_1
_geom_angle_atom_site_label_2
_geom_angle_atom_site_label_3
_geom_angle_site_symmetry_1
_geom_angle_site_symmetry_3
_geom_angle
_geom_angle_publ_flag
C2 N1 C2 4_575 . 122.10(13) ?
C2 N1 Li1 4_575 . 118.95(6) ?
C2 N1 Li1 . . 118.95(6) ?
C3 N2 C3 . 4_575 121.05(13) ?
C5 O4 Li1 . . 119.15(11) ?
C6 O1 H32 . . 116.2(12) ?
C5 O3 H32 . . 113.3(11) ?
O4 C5 O3 . . 123.82(10) ?
O4 C5 C2 . . 117.04(10) ?
O3 C5 C2 . . 119.13(9) ?
N2 C3 C2 . . 119.55(9) ?
N2 C3 C6 . . 112.55(9) ?
C2 C3 C6 . . 127.91(9) ?
N1 C2 C3 . . 118.88(9) ?
N1 C2 C5 . . 110.38(9) ?
C3 C2 C5 . . 130.71(9) ?
O2 C6 O1 . . 122.94(11) ?
O2 C6 C3 . . 118.66(10) ?
O1 C6 C3 . . 118.40(9) ?
Li2 O6 H61 . . 119.4(14) ?
Li2 O6 H62 . . 130.5(17) ?
H61 O6 H62 . . 106(2) ?
Li1 O8 Li2 . 1_655 103.81(16) ?
Li1 O8 H81 . . 122.3(13) ?
Li2 O8 H81 1_655 . 100.2(14) ?
Li1 O7 Li2 . . 111.17(14) ?
Li1 O7 H71 . . 107.9(13) ?
Li2 O7 H71 . . 114.0(13) ?
Li2 O5 H51 . . 129.1(12) ?
O6 Li2 O6 . 4_575 158.1(2) ?
O6 Li2 O5 . . 90.18(11) ?
O6 Li2 O5 4_575 . 90.18(11) ?
O6 Li2 O8 . 1_455 100.61(11) ?
O6 Li2 O8 4_575 1_455 100.61(11) ?
O5 Li2 O8 . 1_455 102.98(18) ?
O6 Li2 O7 . . 84.17(12) ?
O6 Li2 O7 4_575 . 84.17(12) ?
O5 Li2 O7 . . 148.57(19) ?
O8 Li2 O7 1_455 . 108.45(15) ?
O6 Li2 Li1 . 1_455 100.02(12) ?
O6 Li2 Li1 4_575 1_455 100.02(12) ?
O5 Li2 Li1 . 1_455 65.66(13) ?
O8 Li2 Li1 1_455 1_455 37.32(10) ?
O7 Li2 Li1 . 1_455 145.77(15) ?
O8 Li1 O7 . . 106.53(16) ?
O8 Li1 O4 . 4_575 102.54(10) ?
O7 Li1 O4 . 4_575 96.41(12) ?
O8 Li1 O4 . . 102.54(10) ?
O7 Li1 O4 . . 96.40(12) ?
O4 Li1 O4 4_575 . 147.18(17) ?
O8 Li1 N1 . . 153.3(2) ?
O7 Li1 N1 . . 100.14(17) ?
O4 Li1 N1 4_575 . 74.03(9) ?
O4 Li1 N1 . . 74.03(9) ?
O8 Li1 Li2 . 1_655 38.87(10) ?
O7 Li1 Li2 . 1_655 145.40(16) ?
O4 Li1 Li2 4_575 1_655 93.19(12) ?
O4 Li1 Li2 . 1_655 93.19(12) ?
N1 Li1 Li2 . 1_655 114.46(17) ?

loop_
_geom_bond_atom_site_label_1
_geom_bond_atom_site_label_2
_geom_bond_site_symmetry_2
_geom_bond_distance
_geom_bond_publ_flag
Li1 N1 . 2.119(4) y
Li1 O4 . 2.1194(13) y
Li1 O8 . 1.997(4) y
Li1 O7 . 2.075(5) y
Li1 O4 4_575 2.1194(13) y
Li2 O6 . 1.9412(12) y
Li2 O7 . 2.385(4) y
Li2 O5 . 2.052(4) y
Li2 O6 4_575 1.9412(12) y
Li2 O8 1_455 2.067(4) y
Li2 Li1 1_455 3.199(5) ?
Li1 Li2 1_655 3.199(5) ?
O8 Li2 1_655 2.067(4) ?
N1 C2 4_575 1.3277(12) ?
N1 C2 . 1.3277(12) ?
N2 C3 . 1.3324(12) ?
N2 C3 4_575 1.3324(12) ?
O4 C5 . 1.2221(15) ?
O2 C6 . 1.2091(15) ?
O1 C6 . 1.2815(15) ?
O1 H32 . 1.19(2) ?
O3 C5 . 1.2811(14) ?
O3 H32 . 1.21(2) ?
C5 C2 . 1.5279(15) ?
C3 C2 . 1.4081(15) ?
C3 C6 . 1.5260(14) ?
O6 H61 . 0.90(2) ?
O6 H62 . 0.91(3) ?
O8 H81 . 0.86(2) ?
O7 H71 . 0.862(19) ?
O5 H51 . 0.903(19) ?

loop_
_geom_hbond_atom_site_label_D
_geom_hbond_atom_site_label_H
_geom_hbond_atom_site_label_A
_geom_hbond_site_symmetry_A
_geom_hbond_distance_DH
_geom_hbond_distance_HA
_geom_hbond_distance_DA
_geom_hbond_angle_DHA
O6 H61 O2 3_576 0.90(2) 1.87(2) 2.7597(14) 165.4(19)
O6 H62 O4 3_677 0.91(3) 1.91(3) 2.8129(14) 173(2)
O8 H81 O2 1_656 0.86(2) 1.92(2) 2.7753(13) 175.9(19)
O7 H71 O3 3_677 0.862(19) 2.037(19) 2.8950(12) 173.8(17)
O5 H51 O1 3_576 0.903(19) 2.010(19) 2.9110(13) 175.4(17)
O1 H32 O3 . 1.19(2) 1.21(2) 2.3894(15) 173(2)
